data_2218399
loop_
_publ_author_name
'Gerasimenko, A. V.'
'Merkulov, E. B.'
'Usol'tseva, T. I.'

_publ_section_title
;
 Tetrapotassium diantimony(III) tin(IV) tetradecafluoride
;
_journal_coeditor_code FI2062
_journal_issue 6
_journal_name_full 'Acta Crystallographica Section E'
_journal_page_first i32
_journal_paper_doi 10.1107/S1600536808012865
_journal_volume 64
_journal_year 2008
_chemical_formula_iupac 'K4 Sb2 Sn F14'
_chemical_formula_moiety 'K4 Sb2 SnF14'
_chemical_formula_sum 'F14 K4 Sb2 Sn'
_chemical_formula_weight 784.59
_chemical_name_systematic
;
Tetrapotassium diantimony(III) tin(IV) tetradecafluoride
;
_space_group_IT_number 2
_space_group_name_Hall '-P 1'
_symmetry_cell_setting triclinic
_symmetry_space_group_name_Hall '-P 1'
_symmetry_space_group_name_H-M 'P -1'
_atom_sites_solution_primary direct
_atom_sites_solution_secondary difmap
_audit_creation_method SHELXL-97
_cell_angle_alpha 92.6910(10)
_cell_angle_beta 91.4610(10)
_cell_angle_gamma 115.3230(10)
_cell_formula_units_Z 1
_cell_length_a 6.7356(2)
_cell_length_b 7.4704(2)
_cell_length_c 7.6370(2)
_cell_measurement_reflns_used 2472
_cell_measurement_temperature 298(2)
_cell_measurement_theta_max 46.888
_cell_measurement_theta_min 3.415
_cell_volume 346.526(17)
_computing_cell_refinement 'SAINT (Bruker, 2003)'
_computing_data_collection 'SMART (Bruker, 1998)'
_computing_data_reduction 'SAINT (Bruker, 2003)'
_computing_molecular_graphics 'XP in SHELXTL (Sheldrick, 2008)'
_computing_publication_material 'publCIF (Westrip, 2008)'
_computing_structure_refinement 'SHELXTL (Sheldrick, 2008)'
_computing_structure_solution 'SHELXTL (Sheldrick, 2008)'
_diffrn_ambient_temperature 298(2)
_diffrn_detector_area_resol_mean 8.33
_diffrn_measured_fraction_theta_full 0.983
_diffrn_measured_fraction_theta_max 0.732
_diffrn_measurement_device_type 'Bruker SMART 1000 CCD area-detector'
_diffrn_measurement_method '\f and \w'
_diffrn_radiation_monochromator graphite
_diffrn_radiation_source 'fine-focus sealed tube'
_diffrn_radiation_type MoK\a
_diffrn_radiation_wavelength 0.71073
_diffrn_reflns_av_R_equivalents 0.0236
_diffrn_reflns_av_sigmaI/netI 0.0340
_diffrn_reflns_limit_h_max 13
_diffrn_reflns_limit_h_min -9
_diffrn_reflns_limit_k_max 9
_diffrn_reflns_limit_k_min -15
_diffrn_reflns_limit_l_max 11
_diffrn_reflns_limit_l_min -15
_diffrn_reflns_number 7147
_diffrn_reflns_theta_full 25.00
_diffrn_reflns_theta_max 47.00
_diffrn_reflns_theta_min 3.35
_exptl_absorpt_coefficient_mu 7.004
_exptl_absorpt_correction_T_max 0.291
_exptl_absorpt_correction_T_min 0.136
_exptl_absorpt_correction_type gaussian
_exptl_absorpt_process_details '(XPREP and SADABS; Bruker, 2003)'
_exptl_crystal_colour colourless
_exptl_crystal_density_diffrn 3.760
_exptl_crystal_density_method 'not measured'
_exptl_crystal_description prism
_exptl_crystal_F_000 354
_exptl_crystal_size_max 0.4
_exptl_crystal_size_mid 0.35
_exptl_crystal_size_min 0.28
_refine_diff_density_max 1.911
_refine_diff_density_min -3.694
_refine_ls_extinction_coef 0.0782(13)
_refine_ls_extinction_expression Fc^*^=kFc[1+0.001xFc^2^\l^3^/sin(2\q)]^-1/4^
_refine_ls_extinction_method 'SHELXTL (Sheldrick, 2008)'
_refine_ls_goodness_of_fit_ref 1.298
_refine_ls_matrix_type full
_refine_ls_number_parameters 98
_refine_ls_number_reflns 4635
_refine_ls_number_restraints 0
_refine_ls_restrained_S_all 1.298
_refine_ls_R_factor_all 0.0402
_refine_ls_R_factor_gt 0.0370
_refine_ls_shift/su_max 0.003
_refine_ls_shift/su_mean 0.000
_refine_ls_structure_factor_coef Fsqd
_refine_ls_weighting_details 'calc w=1/[\s^2^(Fo^2^)+(0.0258P)^2^+0.7101P] where P=(Fo^2^+2Fc^2^)/3'
_refine_ls_weighting_scheme calc
_refine_ls_wR_factor_gt 0.0892
_refine_ls_wR_factor_ref 0.0904
_reflns_number_gt 4250
_reflns_number_total 4635
_reflns_threshold_expression I>2\s(I)
_cod_data_source_file fi2062.cif
_cod_data_source_block I
_cod_database_code 2218399
_cod_database_fobs_code 2218399

loop_
_symmetry_equiv_pos_as_xyz
'x, y, z'
'-x, -y, -z'

loop_
_atom_site_type_symbol
_atom_site_label
_atom_site_fract_x
_atom_site_fract_y
_atom_site_fract_z
_atom_site_U_iso_or_equiv
_atom_site_adp_type
_atom_site_calc_flag
_atom_site_refinement_flags
_atom_site_occupancy
Sb Sb 0.611210(19) 0.191057(16) 0.312309(15) 0.01531(2) Uani d . 1
Sn Sn 1.0000 0.0000 0.0000 0.01467(3) Uani d S 1
K K1 0.85162(7) 0.73682(7) 0.41457(6) 0.02301(9) Uani d . 1
K K2 0.71347(7) 0.44513(8) 0.85599(6) 0.02309(8) Uani d . 1
F F1 0.5699(2) 0.3363(2) 0.51424(18) 0.0247(3) Uani d . 1
F F2 0.5990(2) 0.4270(2) 0.18860(19) 0.0237(3) Uani d . 1
F F3 0.9214(2) 0.3796(2) 0.3294(2) 0.0252(3) Uani d . 1
F F4 0.7266(2) 0.0671(2) 0.5021(2) 0.0300(3) Uani d . 1
F F5 1.1417(3) 0.1313(2) 0.22704(19) 0.0297(3) Uani d . 1
F F6 0.7209(3) -0.1279(3) 0.1151(2) 0.0332(4) Uani d . 1
F F7 1.0620(3) -0.2265(2) 0.0506(2) 0.0322(3) Uani d . 1

loop_
_atom_site_aniso_label
_atom_site_aniso_U_11
_atom_site_aniso_U_22
_atom_site_aniso_U_33
_atom_site_aniso_U_12
_atom_site_aniso_U_13
_atom_site_aniso_U_23
Sb 0.01754(4) 0.01469(4) 0.01477(4) 0.00794(3) 0.00034(3) 0.00109(3)
Sn 0.01815(5) 0.01411(5) 0.01377(5) 0.00878(4) 0.00109(4) 0.00153(4)
K1 0.01943(14) 0.02305(16) 0.02459(16) 0.00756(12) -0.00196(13) 0.00015(13)
K2 0.02202(15) 0.02791(16) 0.02086(15) 0.01186(12) 0.00175(13) 0.00452(13)
F1 0.0254(5) 0.0286(5) 0.0191(5) 0.0108(4) 0.0045(4) -0.0032(4)
F2 0.0302(5) 0.0201(4) 0.0233(5) 0.0131(4) -0.0020(5) 0.0048(4)
F3 0.0174(4) 0.0274(6) 0.0294(6) 0.0079(4) 0.0038(4) 0.0046(5)
F4 0.0215(5) 0.0312(6) 0.0363(7) 0.0093(5) -0.0031(5) 0.0159(5)
F5 0.0381(6) 0.0344(6) 0.0195(5) 0.0197(5) -0.0083(5) -0.0074(5)
F6 0.0254(6) 0.0395(8) 0.0323(7) 0.0105(5) 0.0098(5) 0.0086(6)
F7 0.0449(7) 0.0240(5) 0.0353(7) 0.0226(5) -0.0084(6) 0.0009(5)

loop_
_atom_type_symbol
_atom_type_description
_atom_type_scat_dispersion_real
_atom_type_scat_dispersion_imag
_atom_type_scat_source
F F 0.0171 0.0103 'International Tables Vol C Tables 4.2.6.8 and 6.1.1.4'
K K 0.2009 0.2494 'International Tables Vol C Tables 4.2.6.8 and 6.1.1.4'
Sn Sn -0.6537 1.4246 'International Tables Vol C Tables 4.2.6.8 and 6.1.1.4'
Sb Sb -0.5866 1.5461 'International Tables Vol C Tables 4.2.6.8 and 6.1.1.4'

loop_
_geom_angle_atom_site_label_1
_geom_angle_atom_site_label_2
_geom_angle_atom_site_label_3
_geom_angle_site_symmetry_1
_geom_angle_site_symmetry_3
_geom_angle
_geom_angle_publ_flag
F1 Sb F3 . . 87.64(6) n
F1 Sb F4 . . 82.57(7) n
F3 Sb F4 . . 80.01(6) n
F1 Sb F2 . . 80.77(6) n
F3 Sb F2 . . 79.13(6) n
F4 Sb F2 . . 153.71(6) n
F1 Sb F4 . 2_656 71.19(6) n
F3 Sb F4 . 2_656 143.84(6) n
F4 Sb F4 . 2_656 68.69(6) n
F2 Sb F4 . 2_656 123.67(6) n
F1 Sb F5 . 1_455 80.34(5) n
F3 Sb F5 . 1_455 145.85(6) n
F4 Sb F5 . 1_455 129.10(5) n
F2 Sb F5 . 1_455 67.49(5) n
F4 Sb F5 2_656 1_455 60.42(5) n
F1 Sb F6 . . 156.26(6) n
F3 Sb F6 . . 91.23(6) n
F4 Sb F6 . . 73.89(6) n
F2 Sb F6 . . 122.29(5) n
F4 Sb F6 2_656 . 96.84(5) n
F5 Sb F6 1_455 . 112.19(4) n
F1 Sb F7 . 2_755 144.50(5) n
F3 Sb F7 . 2_755 60.78(5) n
F4 Sb F7 . 2_755 105.41(6) n
F2 Sb F7 . 2_755 77.82(5) n
F4 Sb F7 2_656 2_755 144.19(5) n
F5 Sb F7 1_455 2_755 116.08(4) n
F6 Sb F7 . 2_755 49.35(4) n
F1 Sb K1 . . 51.20(4) n
F3 Sb K1 . . 51.92(5) n
F4 Sb K1 . . 108.38(5) n
F2 Sb K1 . . 45.52(4) n
F4 Sb K1 2_656 . 121.51(4) n
F5 Sb K1 1_455 . 97.07(3) n
F6 Sb K1 . . 140.19(3) n
F7 Sb K1 2_755 . 94.15(3) n
F1 Sb F6 . 2_655 119.92(6) n
F3 Sb F6 . 2_655 118.94(5) n
F4 Sb F6 . 2_655 149.10(6) n
F2 Sb F6 . 2_655 56.92(5) n
F4 Sb F6 2_656 2_655 97.15(4) n
F5 Sb F6 1_455 2_655 46.60(4) n
F6 Sb F6 . 2_655 81.11(5) n
F7 Sb F6 2_755 2_655 69.52(4) n
K1 Sb F6 . 2_655 102.43(3) n
F1 Sb F5 . . 124.91(5) n
F3 Sb F5 . . 47.69(6) n
F4 Sb F5 . . 62.29(5) n
F2 Sb F5 . . 112.55(5) n
F4 Sb F5 2_656 . 123.65(5) n
F5 Sb F5 1_455 . 154.74(5) n
F6 Sb F5 . . 44.86(4) n
F7 Sb F5 2_755 . 43.91(4) n
K1 Sb F5 . . 99.51(3) n
F6 Sb F5 2_655 . 110.73(4) n
F1 Sb F1 . 2_656 101.60(5) n
F3 Sb F1 . 2_656 119.88(6) n
F4 Sb F1 . 2_656 43.93(5) n
F2 Sb F1 . 2_656 160.78(5) n
F4 Sb F1 2_656 2_656 42.52(5) n
F5 Sb F1 1_455 2_656 93.92(4) n
F6 Sb F1 . 2_656 58.86(4) n
F7 Sb F1 2_755 2_656 107.93(3) n
K1 Sb F1 . 2_656 147.81(2) n
F6 Sb F1 2_655 2_656 107.05(3) n
F5 Sb F1 . 2_656 82.00(3) n
F1 Sb K1 . 2_766 83.19(5) n
F3 Sb K1 . 2_766 42.71(5) n
F4 Sb K1 . 2_766 37.30(4) n
F2 Sb K1 . 2_766 120.02(4) n
F4 Sb K1 2_656 2_766 104.20(4) n
F5 Sb K1 1_455 2_766 160.47(3) n
F6 Sb K1 . 2_766 79.99(3) n
F7 Sb K1 2_755 2_766 83.45(3) n
K1 Sb K1 . 2_766 80.495(13) n
F6 Sb K1 2_655 2_766 152.92(3) n
F5 Sb K1 . 2_766 42.97(2) n
F1 Sb K1 2_656 2_766 79.15(2) n
F1 Sb K2 . 1_554 117.92(5) n
F3 Sb K2 . 1_554 75.50(5) n
F4 Sb K2 . 1_554 146.86(5) n
F2 Sb K2 . 1_554 37.79(4) n
F4 Sb K2 2_656 1_554 140.23(4) n
F5 Sb K2 1_455 1_554 82.15(3) n
F6 Sb K2 . 1_554 84.58(3) n
F7 Sb K2 2_755 1_554 42.62(3) n
K1 Sb K2 . 1_554 72.944(11) n
F6 Sb K2 2_655 1_554 43.58(2) n
F5 Sb K2 . 1_554 84.66(3) n
F1 Sb K2 2_656 1_554 138.75(2) n
K1 Sb K2 2_766 1_554 115.096(10) n
F1 Sb Sb . 2_656 73.20(5) n
F3 Sb Sb . 2_656 117.83(5) n
F4 Sb Sb . 2_656 39.94(4) n
F2 Sb Sb . 2_656 147.66(4) n
F4 Sb Sb 2_656 2_656 28.74(4) n
F5 Sb Sb 1_455 2_656 89.16(3) n
F6 Sb Sb . 2_656 86.50(3) n
F7 Sb Sb 2_755 2_656 134.11(3) n
K1 Sb Sb . 2_656 121.530(9) n
F6 Sb Sb 2_655 2_656 121.92(2) n
F5 Sb Sb . 2_656 98.15(3) n
F1 Sb Sb 2_656 2_656 28.39(2) n
K1 Sb Sb 2_766 2_656 76.021(8) n
K2 Sb Sb 1_554 2_656 164.150(8) n
F5 Sn F5 . 2_755 180.00(5) n
F5 Sn F7 . 2_755 90.26(7) n
F5 Sn F7 2_755 2_755 89.74(7) n
F5 Sn F7 . . 89.74(7) n
F5 Sn F7 2_755 . 90.26(7) n
F7 Sn F7 2_755 . 180.00(14) n
F5 Sn F6 . 2_755 91.07(7) n
F5 Sn F6 2_755 2_755 88.93(7) n
F7 Sn F6 2_755 2_755 88.84(8) n
F7 Sn F6 . 2_755 91.16(8) n
F5 Sn F6 . . 88.93(7) n
F5 Sn F6 2_755 . 91.07(7) n
F7 Sn F6 2_755 . 91.16(8) n
F7 Sn F6 . . 88.84(8) n
F6 Sn F6 2_755 . 180.00(16) n
F5 Sn K1 . 2_765 121.41(5) n
F5 Sn K1 2_755 2_765 58.59(5) n
F7 Sn K1 2_755 2_765 56.67(6) n
F7 Sn K1 . 2_765 123.33(6) n
F6 Sn K1 2_755 2_765 47.50(6) n
F6 Sn K1 . 2_765 132.50(6) n
F5 Sn K1 . 1_545 58.59(5) n
F5 Sn K1 2_755 1_545 121.41(5) n
F7 Sn K1 2_755 1_545 123.33(6) n
F7 Sn K1 . 1_545 56.67(6) n
F6 Sn K1 2_755 1_545 132.50(6) n
F6 Sn K1 . 1_545 47.50(6) n
K1 Sn K1 2_765 1_545 180.000(14) n
F5 Sn K2 . 1_544 129.80(5) n
F5 Sn K2 2_755 1_544 50.20(5) n
F7 Sn K2 2_755 1_544 133.12(5) n
F7 Sn K2 . 1_544 46.88(5) n
F6 Sn K2 2_755 1_544 110.30(6) n
F6 Sn K2 . 1_544 69.70(6) n
K1 Sn K2 2_765 1_544 105.549(10) n
K1 Sn K2 1_545 1_544 74.451(10) n
F5 Sn K2 . 2_766 50.20(5) n
F5 Sn K2 2_755 2_766 129.80(5) n
F7 Sn K2 2_755 2_766 46.88(5) n
F7 Sn K2 . 2_766 133.12(5) n
F6 Sn K2 2_755 2_766 69.70(6) n
F6 Sn K2 . 2_766 110.30(6) n
K1 Sn K2 2_765 2_766 74.451(10) n
K1 Sn K2 1_545 2_766 105.549(10) n
K2 Sn K2 1_544 2_766 180.000(9) n
F5 Sn Sb . . 65.81(5) n
F5 Sn Sb 2_755 . 114.19(5) n
F7 Sn Sb 2_755 . 56.42(6) n
F7 Sn Sb . . 123.58(6) n
F6 Sn Sb 2_755 . 136.06(6) n
F6 Sn Sb . . 43.94(6) n
K1 Sn Sb 2_765 . 112.591(9) n
K1 Sn Sb 1_545 . 67.409(9) n
K2 Sn Sb 1_544 . 113.168(8) n
K2 Sn Sb 2_766 . 66.832(8) n
F5 Sn Sb . 2_755 114.19(5) n
F5 Sn Sb 2_755 2_755 65.81(5) n
F7 Sn Sb 2_755 2_755 123.58(6) n
F7 Sn Sb . 2_755 56.42(6) n
F6 Sn Sb 2_755 2_755 43.94(6) n
F6 Sn Sb . 2_755 136.06(6) n
K1 Sn Sb 2_765 2_755 67.409(9) n
K1 Sn Sb 1_545 2_755 112.591(9) n
K2 Sn Sb 1_544 2_755 66.832(8) n
K2 Sn Sb 2_766 2_755 113.168(8) n
Sb Sn Sb . 2_755 180.0 n
F4 K1 F2 2_766 . 135.92(6) n
F4 K1 F1 2_766 2_666 148.39(5) n
F2 K1 F1 . 2_666 75.39(5) n
F4 K1 F6 2_766 1_565 112.69(5) n
F2 K1 F6 . 1_565 69.51(5) n
F1 K1 F6 2_666 1_565 78.81(5) n
F4 K1 F3 2_766 2_766 56.26(5) n
F2 K1 F3 . 2_766 111.27(5) n
F1 K1 F3 2_666 2_766 115.30(5) n
F6 K1 F3 1_565 2_766 165.82(5) n
F4 K1 F5 2_766 2_766 77.12(5) n
F2 K1 F5 . 2_766 138.76(5) n
F1 K1 F5 2_666 2_766 73.05(5) n
F6 K1 F5 1_565 2_766 127.69(6) n
F3 K1 F5 2_766 2_766 61.68(5) n
F4 K1 F1 2_766 . 125.45(5) n
F2 K1 F1 . . 54.76(4) n
F1 K1 F1 2_666 . 63.69(6) n
F6 K1 F1 1_565 . 117.92(5) n
F3 K1 F1 2_766 . 70.23(4) n
F5 K1 F1 2_766 . 87.34(4) n
F4 K1 F3 2_766 . 89.08(5) n
F2 K1 F3 . . 53.71(5) n
F1 K1 F3 2_666 . 114.74(4) n
F6 K1 F3 1_565 . 111.78(5) n
F3 K1 F3 2_766 . 62.17(5) n
F5 K1 F3 2_766 . 119.86(5) n
F1 K1 F3 . . 54.61(4) n
F4 K1 F4 2_766 1_565 97.18(5) n
F2 K1 F4 . 1_565 121.36(5) n
F1 K1 F4 2_666 1_565 58.73(4) n
F6 K1 F4 1_565 1_565 67.58(5) n
F3 K1 F4 2_766 1_565 120.01(5) n
F5 K1 F4 2_766 1_565 60.16(5) n
F1 K1 F4 . 1_565 119.49(5) n
F3 K1 F4 . 1_565 173.45(4) n
F4 K1 F7 2_766 1_565 77.31(5) n
F2 K1 F7 . 1_565 69.12(4) n
F1 K1 F7 2_666 1_565 128.67(5) n
F6 K1 F7 1_565 1_565 54.82(5) n
F3 K1 F7 2_766 1_565 111.57(5) n
F5 K1 F7 2_766 1_565 152.00(5) n
F1 K1 F7 . 1_565 117.02(4) n
F3 K1 F7 . 1_565 70.83(4) n
F4 K1 F7 1_565 1_565 112.37(5) n
F4 K1 F5 2_766 1_565 59.59(5) n
F2 K1 F5 . 1_565 113.82(4) n
F1 K1 F5 2_666 1_565 118.46(5) n
F6 K1 F5 1_565 1_565 54.02(4) n
F3 K1 F5 2_766 1_565 115.85(4) n
F5 K1 F5 2_766 1_565 104.33(4) n
F1 K1 F5 . 1_565 168.30(4) n
F3 K1 F5 . 1_565 118.02(5) n
F4 K1 F5 1_565 1_565 67.26(5) n
F7 K1 F5 1_565 1_565 51.96(4) n
F4 K1 K1 2_766 2_776 52.74(4) n
F2 K1 K1 . 2_776 157.57(4) n
F1 K1 K1 2_666 2_776 100.64(4) n
F6 K1 K1 1_565 2_776 88.06(4) n
F3 K1 K1 2_766 2_776 90.53(3) n
F5 K1 K1 2_766 2_776 56.19(4) n
F1 K1 K1 . 2_776 143.52(4) n
F3 K1 K1 . 2_776 141.78(4) n
F4 K1 K1 1_565 2_776 44.44(3) n
F7 K1 K1 1_565 2_776 98.64(3) n
F5 K1 K1 1_565 2_776 48.14(3) n
F4 K1 Sb 2_766 . 119.75(5) n
F2 K1 Sb . . 33.04(3) n
F1 K1 Sb 2_666 . 83.66(3) n
F6 K1 Sb 1_565 . 102.46(4) n
F3 K1 Sb 2_766 . 78.76(3) n
F5 K1 Sb 2_766 . 116.80(4) n
F1 K1 Sb . . 31.07(3) n
F3 K1 Sb . . 31.44(3) n
F4 K1 Sb 1_565 . 142.03(3) n
F7 K1 Sb 1_565 . 85.99(3) n
F5 K1 Sb 1_565 . 137.87(3) n
K1 K1 Sb 2_776 . 169.27(2) n
F4 K1 Sn 2_766 1_565 83.78(4) n
F2 K1 Sn . 1_565 82.30(3) n
F1 K1 Sn 2_666 1_565 109.42(4) n
F6 K1 Sn 1_565 1_565 30.96(3) n
F3 K1 Sn 2_766 1_565 135.18(3) n
F5 K1 Sn 2_766 1_565 133.25(4) n
F1 K1 Sn . 1_565 137.06(3) n
F3 K1 Sn . 1_565 101.81(3) n
F4 K1 Sn 1_565 1_565 80.88(3) n
F7 K1 Sn 1_565 1_565 31.65(3) n
F5 K1 Sn 1_565 1_565 31.61(3) n
K1 K1 Sn 2_776 1_565 78.252(16) n
Sb K1 Sn . 1_565 109.774(12) n
F4 K1 K2 2_766 2_666 159.66(4) n
F2 K1 K2 . 2_666 42.70(4) n
F1 K1 K2 2_666 2_666 43.65(3) n
F6 K1 K2 1_565 2_666 47.22(3) n
F3 K1 K2 2_766 2_666 142.68(3) n
F5 K1 K2 2_766 2_666 116.36(4) n
F1 K1 K2 . 2_666 72.46(3) n
F3 K1 K2 . 2_666 96.07(3) n
F4 K1 K2 1_565 2_666 78.71(3) n
F7 K1 K2 1_565 2_666 85.80(4) n
F5 K1 K2 1_565 2_666 100.98(3) n
K1 K1 K2 2_776 2_666 120.30(2) n
Sb K1 K2 . 2_666 69.495(11) n
Sn K1 K2 1_565 2_666 75.912(12) n
F4 K1 Sb 2_766 2_766 28.43(4) n
F2 K1 Sb . 2_766 127.52(4) n
F1 K1 Sb 2_666 2_766 136.40(3) n
F6 K1 Sb 1_565 2_766 140.46(3) n
F3 K1 Sb 2_766 2_766 27.83(3) n
F5 K1 Sb 2_766 2_766 66.77(4) n
F1 K1 Sb . 2_766 97.55(3) n
F3 K1 Sb . 2_766 73.82(3) n
F4 K1 Sb 1_565 2_766 111.02(3) n
F7 K1 Sb 1_565 2_766 94.88(4) n
F5 K1 Sb 1_565 2_766 88.02(3) n
K1 K1 Sb 2_776 2_766 70.564(14) n
Sb K1 Sb . 2_766 99.505(13) n
Sn K1 Sb 1_565 2_766 110.137(11) n
K2 K1 Sb 2_666 2_766 168.929(17) n
F4 K1 Sb 2_766 2_666 122.89(4) n
F2 K1 Sb . 2_666 100.69(4) n
F1 K1 Sb 2_666 2_666 25.51(3) n
F6 K1 Sb 1_565 2_666 90.54(4) n
F3 K1 Sb 2_766 2_666 103.00(3) n
F5 K1 Sb 2_766 2_666 49.35(4) n
F1 K1 Sb . 2_666 76.30(3) n
F3 K1 Sb . 2_666 130.90(3) n
F4 K1 Sb 1_565 2_666 43.41(3) n
F7 K1 Sb 1_565 2_666 145.36(4) n
F5 K1 Sb 1_565 2_666 110.56(4) n
K1 K1 Sb 2_776 2_666 78.484(17) n
Sb K1 Sb . 2_666 103.188(10) n
Sn K1 Sb 1_565 2_666 116.563(15) n
K2 K1 Sb 2_666 2_666 67.191(11) n
Sb K1 Sb 2_766 2_666 115.843(12) n
F4 K1 K2 2_766 . 94.67(4) n
F2 K1 K2 . . 97.42(3) n
F1 K1 K2 2_666 . 72.99(4) n
F6 K1 K2 1_565 . 151.21(4) n
F3 K1 K2 2_766 . 42.51(3) n
F5 K1 K2 2_766 . 48.10(4) n
F1 K1 K2 . . 42.72(3) n
F3 K1 K2 . . 76.00(3) n
F4 K1 K2 1_565 . 101.45(4) n
F7 K1 K2 1_565 . 145.89(4) n
F5 K1 K2 1_565 . 148.35(3) n
K1 K1 K2 2_776 . 102.511(19) n
Sb K1 K2 . . 69.152(11) n
Sn K1 K2 1_565 . 177.363(18) n
K2 K1 K2 2_666 . 105.673(13) n
Sb K1 K2 2_766 . 67.947(11) n
Sb K1 K2 2_666 . 66.072(11) n
F4 K1 K2 2_766 2_766 62.75(4) n
F2 K1 K2 . 2_766 73.17(4) n
F1 K1 K2 2_666 2_766 148.20(3) n
F6 K1 K2 1_565 2_766 94.45(4) n
F3 K1 K2 2_766 2_766 72.82(3) n
F5 K1 K2 2_766 2_766 131.10(4) n
F1 K1 K2 . 2_766 93.76(3) n
F3 K1 K2 . 2_766 39.16(3) n
F4 K1 K2 1_565 2_766 146.51(3) n
F7 K1 K2 1_565 2_766 40.37(4) n
F5 K1 K2 1_565 2_766 79.29(4) n
K1 K1 K2 2_776 2_766 110.234(19) n
Sb K1 K2 . 2_766 67.341(11) n
Sn K1 K2 1_565 2_766 70.956(11) n
K2 K1 K2 2_666 2_766 110.414(15) n
Sb K1 K2 2_766 2_766 64.623(11) n
Sb K1 K2 2_666 2_766 170.056(15) n
K2 K1 K2 . 2_766 106.442(15) n
F4 K1 Sb 2_766 1_565 105.98(4) n
F2 K1 Sb . 1_565 103.48(4) n
F1 K1 Sb 2_666 1_565 60.65(4) n
F6 K1 Sb 1_565 1_565 44.34(4) n
F3 K1 Sb 2_766 1_565 142.69(4) n
F5 K1 Sb 2_766 1_565 83.36(4) n
F1 K1 Sb . 1_565 123.89(4) n
F3 K1 Sb . 1_565 155.13(3) n
F4 K1 Sb 1_565 1_565 23.27(3) n
F7 K1 Sb 1_565 1_565 92.88(4) n
F5 K1 Sb 1_565 1_565 58.05(4) n
K1 K1 Sb 2_776 1_565 57.132(15) n
Sb K1 Sb . 1_565 132.635(13) n
Sn K1 Sb 1_565 1_565 61.479(8) n
K2 K1 Sb 2_666 1_565 63.210(12) n
Sb K1 Sb 2_766 1_565 127.696(11) n
Sb K1 Sb 2_666 1_565 56.236(8) n
K2 K1 Sb . 1_565 121.076(15) n
K2 K1 Sb 2_766 1_565 132.216(14) n
F2 K2 F2 1_556 2_666 83.28(5) n
F2 K2 F3 1_556 2_766 138.86(5) n
F2 K2 F3 2_666 2_766 116.46(5) n
F2 K2 F1 1_556 . 145.86(5) n
F2 K2 F1 2_666 . 75.98(5) n
F3 K2 F1 2_766 . 75.22(4) n
F2 K2 F7 1_556 2_756 85.87(5) n
F2 K2 F7 2_666 2_756 163.17(5) n
F3 K2 F7 2_766 2_756 80.02(5) n
F1 K2 F7 . 2_756 107.02(6) n
F2 K2 F7 1_556 1_566 73.56(5) n
F2 K2 F7 2_666 1_566 103.37(5) n
F3 K2 F7 2_766 1_566 67.03(5) n
F1 K2 F7 . 1_566 137.34(5) n
F7 K2 F7 2_756 1_566 85.75(5) n
F2 K2 F6 1_556 2_656 69.80(5) n
F2 K2 F6 2_666 2_656 68.66(5) n
F3 K2 F6 2_766 2_656 149.54(5) n
F1 K2 F6 . 2_656 77.45(5) n
F7 K2 F6 2_756 2_656 95.51(6) n
F7 K2 F6 1_566 2_656 143.13(5) n
F2 K2 F5 1_556 2_766 105.63(5) n
F2 K2 F5 2_666 2_766 62.58(5) n
F3 K2 F5 2_766 2_766 61.36(5) n
F1 K2 F5 . 2_766 88.59(5) n
F7 K2 F5 2_756 2_766 133.22(5) n
F7 K2 F5 1_566 2_766 56.44(5) n
F6 K2 F5 2_656 2_766 131.19(6) n
F2 K2 F6 1_556 1_566 57.19(4) n
F2 K2 F6 2_666 1_566 58.00(4) n
F3 K2 F6 2_766 1_566 101.14(4) n
F1 K2 F6 . 1_566 126.75(5) n
F7 K2 F6 2_756 1_566 124.94(5) n
F7 K2 F6 1_566 1_566 47.89(5) n
F6 K2 F6 2_656 1_566 105.87(4) n
F5 K2 F6 2_766 1_566 48.52(4) n
F2 K2 Sn 1_556 1_566 80.82(3) n
F2 K2 Sn 2_666 1_566 75.59(3) n
F3 K2 Sn 2_766 1_566 71.04(4) n
F1 K2 Sn . 1_566 118.69(4) n
F7 K2 Sn 2_756 1_566 115.30(4) n
F7 K2 Sn 1_566 1_566 29.81(4) n
F6 K2 Sn 2_656 1_566 135.57(4) n
F5 K2 Sn 2_766 1_566 30.19(3) n
F6 K2 Sn 1_566 1_566 30.21(2) n
F2 K2 F4 1_556 . 134.72(4) n
F2 K2 F4 2_666 . 116.59(4) n
F3 K2 F4 2_766 . 70.89(4) n
F1 K2 F4 . . 43.32(5) n
F7 K2 F4 2_756 . 63.76(5) n
F7 K2 F4 1_566 . 131.42(5) n
F6 K2 F4 2_656 . 80.07(5) n
F5 K2 F4 2_766 . 119.65(4) n
F6 K2 F4 1_566 . 167.89(4) n
Sn K2 F4 1_566 . 141.35(3) n
F2 K2 K1 1_556 2_666 103.45(4) n
F2 K2 K1 2_666 2_666 43.32(3) n
F3 K2 K1 2_766 2_666 115.64(4) n
F1 K2 K1 . 2_666 43.76(3) n
F7 K2 K1 2_756 2_666 128.37(4) n
F7 K2 K1 1_566 2_666 145.82(4) n
F6 K2 K1 2_656 2_666 45.47(4) n
F5 K2 K1 2_766 2_666 93.55(3) n
F6 K2 K1 1_566 2_666 101.07(3) n
Sn K2 K1 1_566 2_666 116.309(16) n
F4 K2 K1 . 2_666 75.33(3) n
F2 K2 F3 1_556 1_556 39.66(4) n
F2 K2 F3 2_666 1_556 121.93(4) n
F3 K2 F3 2_766 1_556 106.25(4) n
F1 K2 F3 . 1_556 155.67(5) n
F7 K2 F3 2_756 1_556 50.88(5) n
F7 K2 F3 1_566 1_556 59.33(4) n
F6 K2 F3 2_656 1_556 93.31(4) n
F5 K2 F3 2_766 1_556 113.77(4) n
F6 K2 F3 1_566 1_556 77.30(4) n
Sn K2 F3 1_566 1_556 83.69(2) n
F4 K2 F3 . 1_556 113.32(4) n
K1 K2 F3 2_666 1_556 137.39(2) n
F2 K2 Sb 1_556 1_556 28.40(3) n
F2 K2 Sb 2_666 1_556 106.25(3) n
F3 K2 Sb 2_766 1_556 132.62(4) n
F1 K2 Sb . 1_556 137.36(3) n
F7 K2 Sb 2_756 1_556 59.99(4) n
F7 K2 Sb 1_566 1_556 84.57(4) n
F6 K2 Sb 2_656 1_556 64.94(4) n
F5 K2 Sb 2_766 1_556 131.15(3) n
F6 K2 Sb 1_566 1_556 84.19(3) n
Sn K2 Sb 1_566 1_556 102.504(11) n
F4 K2 Sb . 1_556 107.92(3) n
K1 K2 Sb 2_666 1_556 109.172(12) n
F3 K2 Sb 1_556 1_556 28.449(19) n
F2 K2 K2 1_556 2_667 41.75(4) n
F2 K2 K2 2_666 2_667 41.53(3) n
F3 K2 K2 2_766 2_667 143.27(4) n
F1 K2 K2 . 2_667 112.96(4) n
F7 K2 K2 2_756 2_667 126.42(4) n
F7 K2 K2 1_566 2_667 88.06(4) n
F6 K2 K2 2_656 2_667 61.68(4) n
F5 K2 K2 2_766 2_667 82.59(4) n
F6 K2 K2 1_566 2_667 44.19(3) n
Sn K2 K2 1_566 2_667 74.136(15) n
F4 K2 K2 . 2_667 140.33(3) n
K1 K2 K2 2_666 2_667 70.576(15) n
F3 K2 K2 1_556 2_667 80.83(3) n
Sb K2 K2 1_556 2_667 66.445(12) n
F2 K2 K1 1_556 . 149.45(4) n
F2 K2 K1 2_666 . 74.53(3) n
F3 K2 K1 2_766 . 44.99(4) n
F1 K2 K1 . . 46.84(3) n
F7 K2 K1 2_756 . 119.96(4) n
F7 K2 K1 1_566 . 91.21(4) n
F6 K2 K1 2_656 . 118.92(4) n
F5 K2 K1 2_766 . 45.32(3) n
F6 K2 K1 1_566 . 92.86(3) n
Sn K2 K1 1_566 . 73.573(11) n
F4 K2 K1 . . 75.05(3) n
K1 K2 K1 2_666 . 74.327(13) n
F3 K2 K1 1_556 . 147.77(2) n
Sb K2 K1 1_556 . 175.774(15) n
K2 K2 K1 2_667 . 113.33(2) n
F2 K2 K2 1_556 2_767 75.81(4) n
F2 K2 K2 2_666 2_767 143.16(4) n
F3 K2 K2 2_766 2_767 67.21(4) n
F1 K2 K2 . 2_767 135.04(4) n
F7 K2 K2 2_756 2_767 43.98(3) n
F7 K2 K2 1_566 2_767 41.77(4) n
F6 K2 K2 2_656 2_767 128.40(5) n
F5 K2 K2 2_766 2_767 94.15(4) n
F6 K2 K2 1_566 2_767 85.16(3) n
Sn K2 K2 1_566 2_767 71.414(13) n
F4 K2 K2 . 2_767 99.52(3) n
K1 K2 K2 2_666 2_767 172.16(2) n
F3 K2 K2 1_556 2_767 39.05(2) n
Sb K2 K2 1_556 2_767 66.425(12) n
K2 K2 K2 2_667 2_767 111.90(2) n
K1 K2 K2 . 2_767 110.379(17) n
F2 K2 F1 1_556 2_666 120.78(4) n
F2 K2 F1 2_666 2_666 37.66(4) n
F3 K2 F1 2_766 2_666 83.92(4) n
F1 K2 F1 . 2_666 46.14(5) n
F7 K2 F1 2_756 2_666 151.93(5) n
F7 K2 F1 1_566 2_666 108.92(4) n
F6 K2 F1 2_656 2_666 86.80(5) n
F5 K2 F1 2_766 2_666 52.66(4) n
F6 K2 F1 1_566 2_666 80.65(4) n
Sn K2 F1 1_566 2_666 80.33(2) n
F4 K2 F1 . 2_666 89.28(3) n
K1 K2 F1 2_666 2_666 42.39(2) n
F3 K2 F1 1_556 2_666 157.10(4) n
Sb K2 F1 1_556 2_666 142.70(2) n
K2 K2 F1 2_667 2_666 79.10(3) n
K1 K2 F1 . 2_666 39.05(2) n
K2 K2 F1 2_767 2_666 144.60(3) n
F2 K2 K1 1_556 2_766 132.57(4) n
F2 K2 K1 2_666 2_766 143.70(4) n
F3 K2 K1 2_766 2_766 43.33(4) n
F1 K2 K1 . 2_766 69.71(4) n
F7 K2 K1 2_756 2_766 47.07(4) n
F7 K2 K1 1_566 2_766 94.17(4) n
F6 K2 K1 2_656 2_766 113.54(4) n
F5 K2 K1 2_766 2_766 104.38(4) n
F6 K2 K1 1_566 2_766 140.15(3) n
Sn K2 K1 1_566 2_766 110.896(12) n
F4 K2 K1 . 2_766 37.32(2) n
K1 K2 K1 2_666 2_766 110.414(15) n
F3 K2 K1 1_556 2_766 94.36(3) n
Sb K2 K1 1_556 2_766 106.861(15) n
K2 K2 K1 2_667 2_766 172.75(2) n
K1 K2 K1 . 2_766 73.558(15) n
K2 K2 K1 2_767 2_766 66.149(15) n
F1 K2 K1 2_666 2_766 106.60(2) n
F2 K2 Sb 1_556 2_666 96.86(4) n
F2 K2 Sb 2_666 2_666 20.08(3) n
F3 K2 Sb 2_766 2_666 96.64(4) n
F1 K2 Sb . 2_666 71.72(4) n
F7 K2 Sb 2_756 2_666 176.66(4) n
F7 K2 Sb 1_566 2_666 93.17(4) n
F6 K2 Sb 2_656 2_666 87.26(4) n
F5 K2 Sb 2_766 2_666 44.16(3) n
F6 K2 Sb 1_566 2_666 55.73(3) n
Sn K2 Sb 1_566 2_666 63.440(9) n
F4 K2 Sb . 2_666 115.04(3) n
K1 K2 Sb 2_666 2_666 52.902(10) n
F3 K2 Sb 1_556 2_666 130.95(3) n
Sb K2 Sb 1_556 2_666 123.080(12) n
K2 K2 Sb 2_667 2_666 56.635(14) n
K1 K2 Sb . 2_666 56.866(11) n
K2 K2 Sb 2_767 2_666 134.85(2) n
F1 K2 Sb 2_666 2_666 26.15(2) n
K1 K2 Sb 2_766 2_666 129.978(13) n
Sb F1 K2 . . 140.58(8) n
Sb F1 K1 . 2_666 117.20(6) n
K2 F1 K1 . 2_666 92.59(5) n
Sb F1 K1 . . 97.72(5) n
K2 F1 K1 . . 90.44(4) n
K1 F1 K1 2_666 . 116.31(6) n
Sb F1 Sb . 2_656 78.40(5) n
K2 F1 Sb . 2_656 81.29(4) n
K1 F1 Sb 2_666 2_656 81.82(3) n
K1 F1 Sb . 2_656 160.56(6) n
Sb F1 K2 . 2_666 83.58(5) n
K2 F1 K2 . 2_666 133.86(5) n
K1 F1 K2 2_666 2_666 67.96(4) n
K1 F1 K2 . 2_666 65.15(3) n
Sb F1 K2 2_656 2_666 132.27(4) n
Sb F1 Sb . 2_666 145.08(7) n
K2 F1 Sb . 2_666 71.96(3) n
K1 F1 Sb 2_666 2_666 57.94(3) n
K1 F1 Sb . 2_666 63.04(3) n
Sb F1 Sb 2_656 2_666 129.25(3) n
K2 F1 Sb 2_666 2_666 62.18(3) n
Sb F2 K2 . 1_554 113.81(7) n
Sb F2 K2 . 2_666 133.55(7) n
K2 F2 K2 1_554 2_666 96.72(5) n
Sb F2 K1 . . 101.44(6) n
K2 F2 K1 1_554 . 117.00(5) n
K2 F2 K1 2_666 . 93.98(5) n
Sb F3 K2 . 2_766 144.17(8) n
Sb F3 K1 . 2_766 109.46(6) n
K2 F3 K1 2_766 2_766 92.49(5) n
Sb F3 K1 . . 96.64(6) n
K2 F3 K1 2_766 . 97.51(5) n
K1 F3 K1 2_766 . 117.83(5) n
Sb F3 K2 . 1_554 76.06(5) n
K2 F3 K2 2_766 1_554 73.75(4) n
K1 F3 K2 2_766 1_554 158.09(6) n
K1 F3 K2 . 1_554 81.50(4) n
Sb F3 Sb . 2_766 140.22(6) n
K2 F3 Sb 2_766 2_766 75.23(3) n
K1 F3 Sb 2_766 2_766 59.92(3) n
K1 F3 Sb . 2_766 63.99(3) n
K2 F3 Sb 1_554 2_766 129.27(4) n
Sb F4 K1 . 2_766 114.26(6) n
Sb F4 Sb . 2_656 111.31(6) n
K1 F4 Sb 2_766 2_656 130.88(7) n
Sb F4 K1 . 1_545 121.86(8) n
K1 F4 K1 2_766 1_545 82.82(5) n
Sb F4 K1 2_656 1_545 88.45(5) n
Sb F4 K2 . . 90.97(6) n
K1 F4 K2 2_766 . 79.93(4) n
Sb F4 K2 2_656 . 81.98(4) n
K1 F4 K2 1_545 . 146.97(6) n
Sn F5 K1 . 2_766 154.71(8) n
Sn F5 K2 . 2_766 99.61(6) n
K1 F5 K2 2_766 2_766 86.58(5) n
Sn F5 Sb . 1_655 118.58(7) n
K1 F5 Sb 2_766 1_655 85.29(4) n
K2 F5 Sb 2_766 1_655 92.70(4) n
Sn F5 K1 . 1_545 89.79(5) n
K1 F5 K1 2_766 1_545 75.67(4) n
K2 F5 K1 2_766 1_545 154.85(7) n
Sb F5 K1 1_655 1_545 103.25(5) n
Sn F5 Sb . . 86.58(6) n
K1 F5 Sb 2_766 . 70.26(4) n
K2 F5 Sb 2_766 . 79.97(4) n
Sb F5 Sb 1_655 . 154.74(5) n
K1 F5 Sb 1_545 . 77.35(4) n
Sn F5 Sb . 2_756 124.19(7) n
K1 F5 Sb 2_766 2_756 61.95(3) n
K2 F5 Sb 2_766 2_756 132.77(4) n
Sb F5 Sb 1_655 2_756 53.18(3) n
K1 F5 Sb 1_545 2_756 52.27(3) n
Sb F5 Sb . 2_756 116.05(4) n
Sn F6 K1 . 1_545 101.55(7) n
Sn F6 K2 . 2_656 152.63(9) n
K1 F6 K2 1_545 2_656 87.31(5) n
Sn F6 Sb . . 110.18(7) n
K1 F6 Sb 1_545 . 96.60(5) n
K2 F6 Sb 2_656 . 94.19(5) n
Sn F6 K2 . 1_544 80.09(6) n
K1 F6 K2 1_545 1_544 89.28(6) n
K2 F6 K2 2_656 1_544 74.13(4) n
Sb F6 K2 . 1_544 166.72(6) n
Sn F6 Sb . 2_655 91.99(6) n
K1 F6 Sb 1_545 2_655 154.48(6) n
K2 F6 Sb 2_656 2_655 71.48(4) n
Sb F6 Sb . 2_655 98.89(5) n
K2 F6 Sb 1_544 2_655 71.69(3) n
Sn F6 Sb . 2_656 142.88(7) n
K1 F6 Sb 1_545 2_656 54.56(3) n
K2 F6 Sb 2_656 2_656 62.34(3) n
Sb F6 Sb . 2_656 54.21(3) n
K2 F6 Sb 1_544 2_656 122.30(4) n
Sb F6 Sb 2_655 2_656 121.86(4) n
Sn F6 Sb . 1_545 110.68(7) n
K1 F6 Sb 1_545 1_545 45.15(3) n
K2 F6 Sb 2_656 1_545 58.40(4) n
Sb F6 Sb . 1_545 128.37(5) n
K2 F6 Sb 1_544 1_545 50.61(3) n
Sb F6 Sb 2_655 1_545 109.80(4) n
Sb F6 Sb 2_656 1_545 74.17(2) n
Sn F7 K2 . 2_756 160.99(8) n
Sn F7 K2 . 1_544 103.30(7) n
K2 F7 K2 2_756 1_544 94.25(5) n
Sn F7 K1 . 1_545 91.68(7) n
K2 F7 K1 2_756 1_545 92.57(5) n
K2 F7 K1 1_544 1_545 99.48(5) n
Sn F7 Sb . 2_755 96.03(6) n
K2 F7 Sb 2_756 2_755 77.39(5) n
K2 F7 Sb 1_544 2_755 87.21(5) n
K1 F7 Sb 1_545 2_755 168.39(6) n
Sn F7 Sb . 1_655 84.28(5) n
K2 F7 Sb 2_756 1_655 77.70(4) n
K2 F7 Sb 1_544 1_655 171.22(6) n
K1 F7 Sb 1_545 1_655 84.54(4) n
Sb F7 Sb 2_755 1_655 87.60(4) n
Sn F7 Sb . 1_545 128.27(7) n
K2 F7 Sb 2_756 1_545 67.72(3) n
K2 F7 Sb 1_544 1_545 57.73(3) n
K1 F7 Sb 1_545 1_545 52.36(3) n
Sb F7 Sb 2_755 1_545 126.52(4) n
Sb F7 Sb 1_655 1_545 120.88(4) n

loop_
_geom_bond_atom_site_label_1
_geom_bond_atom_site_label_2
_geom_bond_site_symmetry_2
_geom_bond_distance
_geom_bond_publ_flag
Sb F1 . 1.9380(14) y
Sb F3 . 1.9539(13) y
Sb F4 . 2.0609(17) y
Sb F2 . 2.0696(15) y
Sb F4 2_656 2.7516(15) y
Sb F5 1_455 3.0471(18) y
Sb F6 . 3.117(2) y
Sb F7 2_755 3.5325(19) n
Sb K1 . 3.7207(5) n
Sb F6 2_655 3.8032(18) n
Sb F5 . 3.8531(19) n
Sb F1 2_656 3.9018(16) n
Sb K1 2_766 3.9464(5) n
Sb K2 1_554 3.9808(5) n
Sb Sb 2_656 3.9925(2) n
Sn F5 . 1.9581(14) y
Sn F5 2_755 1.9581(14) y
Sn F7 2_755 1.9611(17) y
Sn F7 . 1.9611(17) y
Sn F6 2_755 1.9611(16) y
Sn F6 . 1.9611(16) y
Sn K1 2_765 3.7354(5) n
Sn K1 1_545 3.7354(5) n
Sn K2 1_544 3.8388(5) n
Sn K2 2_766 3.8388(5) n
Sb Sn . 4.21660(15) n
Sn Sb 2_755 4.21661(15) n
Sn Sb 2_655 4.33908(16) n
Sn Sb 1_655 4.33908(16) n
K1 F4 2_766 2.6235(16) y
K1 F2 . 2.7086(14) y
K1 F1 2_666 2.7268(16) y
K1 F6 1_565 2.811(2) y
K1 F3 2_766 2.8390(18) y
K1 F5 2_766 2.8578(16) y
K1 F1 . 2.9262(15) y
K1 F3 . 2.9485(18) y
K1 F4 1_565 2.982(2) y
K1 F7 1_565 3.122(2) y
K1 F5 1_565 3.1882(17) n
K1 K1 2_776 3.7178(9) n
K1 Sn 1_565 3.7354(5) n
K1 K2 2_666 3.9388(7) n
K1 Sb 2_766 3.9464(5) n
K1 Sb 2_666 4.0028(5) n
K1 K2 . 4.0117(7) n
K1 K2 2_766 4.2602(8) n
K1 Sb 1_565 4.4308(6) n
K2 F2 1_556 2.6662(15) y
K2 F2 2_666 2.6777(18) y
K2 F3 2_766 2.7136(15) y
K2 F1 . 2.7216(15) y
K2 F7 2_756 2.7620(19) y
K2 F7 1_566 2.8795(17) y
K2 F6 2_656 2.8943(16) y
K2 F5 2_766 2.9912(18) y
K2 F6 1_566 3.655(2) n
K2 Sn 1_566 3.8388(5) n
K2 F4 . 3.847(2) n
K2 K1 2_666 3.9388(7) n
K2 F3 1_556 3.9710(17) n
K2 Sb 1_556 3.9808(5) n
K2 K2 2_667 3.9938(10) n
K2 K2 2_767 4.1352(10) n
K2 F1 2_666 4.1386(18) n
K2 K1 2_766 4.2602(8) n
K2 Sb 2_666 4.3692(6) n
F1 K1 2_666 2.7268(16) n
F1 Sb 2_656 3.9018(16) n
F1 K2 2_666 4.1386(18) n
F1 Sb 2_666 4.3632(17) n
F2 K2 1_554 2.6662(15) n
F2 K2 2_666 2.6777(18) n
F3 K2 2_766 2.7136(14) n
F3 K1 2_766 2.8390(18) n
F3 K2 1_554 3.9710(17) n
F3 Sb 2_766 4.2172(14) n
F4 K1 2_766 2.6235(15) n
F4 Sb 2_656 2.7516(15) n
F4 K1 1_545 2.982(2) n
F5 K1 2_766 2.8578(16) n
F5 K2 2_766 2.9912(18) n
F5 Sb 1_655 3.0471(18) n
F5 K1 1_545 3.1882(17) n
F5 Sb 2_756 4.9869(18) n
F6 K1 1_545 2.811(2) n
F6 K2 2_656 2.8943(16) n
F6 K2 1_544 3.655(2) n
F6 Sb 2_655 3.8032(18) n
F6 Sb 2_656 4.9129(17) n
F6 Sb 1_545 5.124(2) n
F7 K2 2_756 2.7620(19) n
F7 K2 1_544 2.8795(16) n
F7 K1 1_545 3.1222(19) n
F7 Sb 2_755 3.5325(19) n
F7 Sb 1_655 4.0712(16) n
F7 Sb 1_545 4.6870(16) n
